data_7248946
loop_
_publ_author_name
'Pr\;etka, Dominika'
'Marcinkowski, Dawid'
'Siwiak, Agnieszka'
'Kubicki, Maciej'
'Consiglio, Giuseppe'
'Patroniak, Violetta'
'Gorczy\'nski, Adam'

_publ_section_title
;
 Crystal engineering of monometallic lanthanide(iii) supramolecular
 systems within the N3-tridentate hydrazone Schiff-base ligand
;
_journal_issue 31
_journal_name_full CrystEngComm
_journal_page_first 4167
_journal_page_last 4180
_journal_paper_doi 10.1039/D4CE00450G
_journal_volume 26
_journal_year 2024
_chemical_formula_moiety 'C24 H26 F6 N10 O6 S2 Yb, C F3 O3 S'
_chemical_formula_sum 'C25 H26 F9 N10 O9 S3 Yb'
_chemical_formula_weight 1050.78
_space_group_crystal_system triclinic
_space_group_IT_number 2
_space_group_name_Hall '-P 1'
_space_group_name_H-M_alt 'P -1'
_atom_sites_solution_hydrogens geom
_audit_block_doi 10.5517/ccdc.csd.cc1k5v0l
_audit_creation_method SHELXL-2014/7
_audit_update_record
;
2015-11-06 deposited with the CCDC.	2024-07-03 downloaded from the CCDC.
;
_cell_angle_alpha 96.292(3)
_cell_angle_beta 99.214(3)
_cell_angle_gamma 107.796(4)
_cell_formula_units_Z 2
_cell_length_a 11.3018(5)
_cell_length_b 13.3845(6)
_cell_length_c 14.5613(4)
_cell_measurement_reflns_used 11134
_cell_measurement_temperature 295(2)
_cell_measurement_theta_max 26.9900
_cell_measurement_theta_min 3.0530
_cell_volume 2040.55(15)
_computing_cell_refinement 'CrysAlis Pro (Agilent Technologies (2011))'
_computing_data_collection 'CrysAlis Pro (Agilent Technologies (2011))'
_computing_data_reduction 'CrysAlis Pro (Agilent Technologies (2011))'
_computing_molecular_graphics 'Mercury (MacRae et al., 2009)'
_computing_publication_material 'SHELXL-2014 (Sheldrick, 2014)'
_computing_structure_refinement 'SHELXL-2014 (Sheldrick, 2014)'
_computing_structure_solution 'SIR92 (Altomare et al., 1993)'
_diffrn_ambient_temperature 295(2)
_diffrn_detector 'CCD plate'
_diffrn_detector_area_resol_mean 16.1544
_diffrn_detector_type Eos
_diffrn_measured_fraction_theta_full 0.997
_diffrn_measured_fraction_theta_max 0.997
_diffrn_measurement_device 'four-circle diffractometer'
_diffrn_measurement_device_type 'Xcalibur, Eos'
_diffrn_measurement_method \w-scan
_diffrn_radiation_monochromator graphite
_diffrn_radiation_type 'Mo K\a'
_diffrn_radiation_wavelength 0.71073
_diffrn_reflns_av_R_equivalents 0.0385
_diffrn_reflns_av_unetI/netI 0.0420
_diffrn_reflns_Laue_measured_fraction_full 0.997
_diffrn_reflns_Laue_measured_fraction_max 0.997
_diffrn_reflns_limit_h_max 13
_diffrn_reflns_limit_h_min -13
_diffrn_reflns_limit_k_max 15
_diffrn_reflns_limit_k_min -15
_diffrn_reflns_limit_l_max 17
_diffrn_reflns_limit_l_min -17
_diffrn_reflns_number 21875
_diffrn_reflns_point_group_measured_fraction_full 0.997
_diffrn_reflns_point_group_measured_fraction_max 0.997
_diffrn_reflns_theta_full 24.998
_diffrn_reflns_theta_max 24.998
_diffrn_reflns_theta_min 3.054
_diffrn_source 'Enhance (Mo) X-ray Source'
_exptl_absorpt_coefficient_mu 2.544
_exptl_absorpt_correction_T_max 1.00000
_exptl_absorpt_correction_T_min 0.83124
_exptl_absorpt_correction_type multi-scan
_exptl_absorpt_process_details
;
CrysAlisPro, Agilent Technologies,
Version 1.171.37.35 (release 13-08-2014 CrysAlis171 .NET)
(compiled Aug 13 2014,18:06:01)
Empirical absorption correction using spherical harmonics,
 implemented in SCALE3 ABSPACK scaling algorithm.
;
_exptl_crystal_colour yellow
_exptl_crystal_density_diffrn 1.710
_exptl_crystal_description plate
_exptl_crystal_F_000 1034
_exptl_crystal_size_max 0.12
_exptl_crystal_size_mid 0.1
_exptl_crystal_size_min 0.04
_platon_squeeze_details
;
;
_refine_diff_density_max 3.225
_refine_diff_density_min -1.111
_refine_diff_density_rms 0.159
_refine_ls_extinction_method none
_refine_ls_goodness_of_fit_ref 1.305
_refine_ls_hydrogen_treatment constr
_refine_ls_matrix_type full
_refine_ls_number_parameters 518
_refine_ls_number_reflns 7183
_refine_ls_number_restraints 177
_refine_ls_restrained_S_all 1.319
_refine_ls_R_factor_all 0.0619
_refine_ls_R_factor_gt 0.0558
_refine_ls_shift/su_max 0.001
_refine_ls_shift/su_mean 0.000
_refine_ls_structure_factor_coef Fsqd
_refine_ls_weighting_details 'w=1/[\s^2^(Fo^2^)+(0.0830P)^2^+2.4190P] where P=(Fo^2^+2Fc^2^)/3'
_refine_ls_weighting_scheme calc
_refine_ls_wR_factor_gt 0.1592
_refine_ls_wR_factor_ref 0.1628
_reflns_Friedel_coverage 0.000
_reflns_number_gt 6382
_reflns_number_total 7183
_reflns_threshold_expression 'I > 2\s(I)'
_cod_data_source_file d4ce00450g2.cif
_cod_data_source_block 11
_cod_depositor_comments 'Adding full bibliography for 7248946--7248974.cif.'
_cod_database_code 7248946
_shelx_shelxl_version_number 2014/7
_shelx_space_group_comment
;
The symmetry employed for this shelxl refinement is uniquely defined
by the following loop, which should always be used as a source of
symmetry information in preference to the above space-group names.
They are only intended as comments.
;

loop_
_space_group_symop_operation_xyz
'x, y, z'
'-x, -y, -z'

loop_
_atom_site_label
_atom_site_type_symbol
_atom_site_fract_x
_atom_site_fract_y
_atom_site_fract_z
_atom_site_U_iso_or_equiv
_atom_site_adp_type
_atom_site_occupancy
_atom_site_site_symmetry_order
_atom_site_calc_flag
_atom_site_refinement_flags_posn
_atom_site_refinement_flags_adp
_atom_site_refinement_flags_occupancy
_atom_site_disorder_assembly
_atom_site_disorder_group
Yb1 Yb 0.35778(3) 0.70885(2) 0.72966(2) 0.04058(15) Uani 1 1 d . . . . .
N1A N 0.4281(7) 0.5593(5) 0.7730(5) 0.0478(15) Uani 1 1 d . . . . .
C2A C 0.5172(10) 0.5307(8) 0.7337(7) 0.067(3) Uani 1 1 d . . . . .
H2A H 0.5478 0.5668 0.6868 0.080 Uiso 1 1 calc R U . . .
C3A C 0.5638(10) 0.4541(8) 0.7577(7) 0.068(3) Uani 1 1 d . . . . .
H3A H 0.6261 0.4389 0.7298 0.082 Uiso 1 1 calc R U . . .
C4A C 0.5153(11) 0.3985(8) 0.8262(8) 0.072(3) Uani 1 1 d . . . . .
H4A H 0.5434 0.3434 0.8431 0.087 Uiso 1 1 calc R U . . .
C5A C 0.4280(10) 0.4239(7) 0.8682(7) 0.065(2) Uani 1 1 d . . . . .
H5A H 0.3964 0.3874 0.9145 0.078 Uiso 1 1 calc R U . . .
C6A C 0.3858(8) 0.5061(6) 0.8409(5) 0.0453(18) Uani 1 1 d . . . . .
N7A N 0.2973(7) 0.5340(6) 0.8815(5) 0.0536(17) Uani 1 1 d . . . . .
C71A C 0.2458(10) 0.4859(9) 0.9587(7) 0.077(3) Uani 1 1 d . . . . .
H71A H 0.2485 0.5410 1.0079 0.115 Uiso 1 1 calc R U . . .
H71B H 0.2956 0.4445 0.9834 0.115 Uiso 1 1 calc R U . . .
H71C H 0.1594 0.4406 0.9353 0.115 Uiso 1 1 calc R U . . .
N8A N 0.2526(6) 0.6062(5) 0.8430(5) 0.0492(16) Uani 1 1 d . . . . .
C9A C 0.1561(8) 0.6275(7) 0.8696(6) 0.053(2) Uani 1 1 d . . . . .
H9A H 0.1149 0.5940 0.9139 0.064 Uiso 1 1 calc R U . . .
C10A C 0.1192(8) 0.7066(7) 0.8249(6) 0.0511(19) Uani 1 1 d . . . . .
N11A N 0.0172(7) 0.7360(7) 0.8338(6) 0.068(2) Uani 1 1 d . . . . .
C11A C -0.0813(11) 0.6877(12) 0.8869(9) 0.098(4) Uani 1 1 d . . . . .
H11A H -0.1547 0.7082 0.8681 0.146 Uiso 1 1 calc R U . . .
H11B H -0.0484 0.7120 0.9533 0.146 Uiso 1 1 calc R U . . .
H11C H -0.1046 0.6115 0.8737 0.146 Uiso 1 1 calc R U . . .
C12A C 0.0181(9) 0.8116(9) 0.7811(8) 0.072(3) Uani 1 1 d . . . . .
H12A H -0.0403 0.8477 0.7735 0.086 Uiso 1 1 calc R U . . .
C13A C 0.1204(10) 0.8256(9) 0.7411(8) 0.075(3) Uani 1 1 d . . . . .
H13A H 0.1443 0.8743 0.7011 0.090 Uiso 1 1 calc R U . . .
N14A N 0.1832(7) 0.7587(6) 0.7674(5) 0.0540(17) Uani 1 1 d . . . . .
N1B N 0.4047(7) 0.8973(5) 0.7107(5) 0.0501(16) Uani 1 1 d . . . . .
C2B C 0.4565(11) 0.9717(8) 0.7851(7) 0.068(3) Uani 1 1 d . . . . .
H2B H 0.4736 0.9511 0.8434 0.082 Uiso 1 1 calc R U . . .
C3B C 0.4873(13) 1.0800(8) 0.7816(8) 0.088(4) Uani 1 1 d . . . . .
H3B H 0.5260 1.1313 0.8353 0.106 Uiso 1 1 calc R U . . .
C4B C 0.4578(15) 1.1071(9) 0.6955(8) 0.097(4) Uani 1 1 d . . . . .
H4B H 0.4769 1.1786 0.6900 0.116 Uiso 1 1 calc R U . . .
C5B C 0.4013(12) 1.0320(8) 0.6182(7) 0.077(3) Uani 1 1 d . . . . .
H5B H 0.3801 1.0513 0.5600 0.093 Uiso 1 1 calc R U . . .
C6B C 0.3751(8) 0.9250(7) 0.6265(6) 0.0486(19) Uani 1 1 d . . . . .
N7B N 0.3150(7) 0.8452(6) 0.5512(5) 0.0558(18) Uani 1 1 d . . . . .
C71B C 0.2869(12) 0.8617(9) 0.4516(7) 0.082(3) Uani 1 1 d . . . . .
H71D H 0.3086 0.8112 0.4113 0.123 Uiso 1 1 calc R U . . .
H71E H 0.3358 0.9326 0.4464 0.123 Uiso 1 1 calc R U . . .
H71F H 0.1981 0.8518 0.4330 0.123 Uiso 1 1 calc R U . . .
N8B N 0.2779(6) 0.7449(5) 0.5698(5) 0.0469(15) Uani 1 1 d . . . . .
C9B C 0.2215(8) 0.6640(7) 0.5036(6) 0.053(2) Uani 1 1 d . . . . .
H9B H 0.2016 0.6717 0.4409 0.064 Uiso 1 1 calc R U . . .
C10B C 0.1917(8) 0.5639(7) 0.5315(6) 0.0511(19) Uani 1 1 d . . . . .
N11B N 0.1340(7) 0.4672(6) 0.4761(5) 0.0573(18) Uani 1 1 d . . . . .
C11B C 0.1039(11) 0.4466(9) 0.3742(8) 0.078(3) Uani 1 1 d . . . . .
H11D H 0.1099 0.5121 0.3511 0.116 Uiso 1 1 calc R U . . .
H11E H 0.0192 0.3975 0.3527 0.116 Uiso 1 1 calc R U . . .
H11F H 0.1627 0.4166 0.3511 0.116 Uiso 1 1 calc R U . . .
C12B C 0.1175(9) 0.3937(7) 0.5368(7) 0.061(2) Uani 1 1 d . . . . .
H12B H 0.0793 0.3204 0.5195 0.073 Uiso 1 1 calc R U . . .
C13B C 0.1659(10) 0.4466(7) 0.6245(8) 0.066(2) Uani 1 1 d . . . . .
H13B H 0.1684 0.4158 0.6787 0.079 Uiso 1 1 calc R U . . .
N14B N 0.2123(7) 0.5554(6) 0.6225(5) 0.0551(17) Uani 1 1 d . . . . .
S1C S 0.6275(2) 0.7810(2) 0.6144(2) 0.0666(6) Uani 1 1 d . U . . .
O11C O 0.5176(5) 0.7273(5) 0.6511(4) 0.0521(14) Uani 1 1 d . U . . .
O12C O 0.6340(8) 0.8719(8) 0.5896(6) 0.111(3) Uani 1 1 d . U . . .
O13C O 0.7421(8) 0.7701(10) 0.6627(8) 0.124(4) Uani 1 1 d . U . . .
C1C C 0.5899(13) 0.6980(10) 0.4981(9) 0.085(3) Uani 1 1 d . U . . .
F11C F 0.4835(9) 0.6966(10) 0.4520(6) 0.147(4) Uani 1 1 d . U . . .
F12C F 0.6789(9) 0.7366(7) 0.4507(6) 0.125(3) Uani 1 1 d . U . . .
F13C F 0.5982(11) 0.6031(7) 0.5111(7) 0.141(4) Uani 1 1 d . U . . .
S1D S 0.5809(3) 0.7782(2) 0.94887(17) 0.0640(6) Uani 1 1 d . U . . .
O11D O 0.5033(6) 0.7867(5) 0.8619(4) 0.0590(15) Uani 1 1 d . U . . .
O12D O 0.6476(6) 0.7173(6) 0.9492(5) 0.081(2) Uani 1 1 d . U . . .
O13D O 0.5161(11) 0.7697(8) 1.0254(6) 0.111(3) Uani 1 1 d . U . . .
C1D C 0.6995(17) 0.9082(13) 0.9795(14) 0.122(5) Uani 1 1 d . U . . .
F11D F 0.7813(13) 0.9100(9) 1.0573(10) 0.226(7) Uani 1 1 d . U . . .
F12D F 0.7638(11) 0.9267(10) 0.9121(12) 0.195(6) Uani 1 1 d . U . . .
F13D F 0.6474(12) 0.9826(7) 0.9953(8) 0.160(4) Uani 1 1 d . U . . .
S1E S 0.8740(3) 0.3398(2) 0.8050(2) 0.0780(7) Uani 1 1 d . U . . .
O11E O 0.9682(15) 0.3468(13) 0.7520(11) 0.188(6) Uani 1 1 d . U . . .
O12E O 0.7553(11) 0.3177(9) 0.7454(9) 0.146(5) Uani 1 1 d . U . . .
O13E O 0.9151(11) 0.4098(10) 0.8907(9) 0.153(5) Uani 1 1 d . U . . .
C1E C 0.869(2) 0.2128(16) 0.8344(13) 0.150(6) Uani 1 1 d . U . . .
F11E F 0.7890(18) 0.1976(13) 0.9042(11) 0.247(8) Uani 1 1 d . U . . .
F12E F 0.9839(16) 0.2155(11) 0.8791(10) 0.219(7) Uani 1 1 d . U . . .
F13E F 0.8214(15) 0.1355(8) 0.7720(8) 0.191(6) Uani 1 1 d . U . . .

loop_
_atom_site_aniso_label
_atom_site_aniso_U_11
_atom_site_aniso_U_22
_atom_site_aniso_U_33
_atom_site_aniso_U_23
_atom_site_aniso_U_13
_atom_site_aniso_U_12
Yb1 0.0467(2) 0.0423(2) 0.0407(2) 0.01801(15) 0.01431(14) 0.01952(15)
N1A 0.059(4) 0.045(4) 0.047(4) 0.017(3) 0.015(3) 0.024(3)
C2A 0.088(7) 0.062(6) 0.075(6) 0.037(5) 0.039(5) 0.042(5)
C3A 0.087(7) 0.072(6) 0.076(6) 0.028(5) 0.033(6) 0.055(6)
C4A 0.093(7) 0.062(6) 0.076(7) 0.024(5) 0.020(6) 0.039(6)
C5A 0.078(6) 0.056(5) 0.071(6) 0.029(5) 0.017(5) 0.030(5)
C6A 0.056(5) 0.040(4) 0.042(4) 0.019(3) 0.008(4) 0.014(3)
N7A 0.061(4) 0.063(4) 0.046(4) 0.029(3) 0.019(3) 0.023(4)
C71A 0.079(7) 0.106(8) 0.071(6) 0.058(6) 0.033(5) 0.043(6)
N8A 0.050(4) 0.057(4) 0.047(4) 0.024(3) 0.017(3) 0.018(3)
C9A 0.055(5) 0.063(5) 0.052(5) 0.028(4) 0.027(4) 0.018(4)
C10A 0.046(4) 0.060(5) 0.055(5) 0.012(4) 0.016(4) 0.023(4)
N11A 0.055(4) 0.093(6) 0.067(5) 0.010(5) 0.022(4) 0.035(4)
C11A 0.071(7) 0.142(12) 0.095(9) 0.032(8) 0.045(7) 0.039(7)
C12A 0.059(6) 0.083(7) 0.089(7) 0.017(6) 0.017(5) 0.043(5)
C13A 0.070(6) 0.086(7) 0.091(8) 0.039(6) 0.025(6) 0.046(6)
N14A 0.052(4) 0.063(4) 0.062(4) 0.021(4) 0.021(3) 0.033(3)
N1B 0.060(4) 0.039(4) 0.055(4) 0.010(3) 0.013(3) 0.020(3)
C2B 0.097(7) 0.058(6) 0.054(5) 0.015(5) 0.011(5) 0.031(5)
C3B 0.140(11) 0.048(6) 0.069(7) 0.004(5) 0.009(7) 0.028(6)
C4B 0.161(13) 0.044(6) 0.072(7) 0.004(5) 0.023(8) 0.017(7)
C5B 0.124(9) 0.057(6) 0.057(6) 0.027(5) 0.016(6) 0.035(6)
C6B 0.065(5) 0.047(5) 0.049(5) 0.023(4) 0.020(4) 0.031(4)
N7B 0.072(5) 0.049(4) 0.050(4) 0.024(3) 0.008(4) 0.022(3)
C71B 0.119(9) 0.074(7) 0.050(5) 0.029(5) -0.002(6) 0.028(6)
N8B 0.049(4) 0.048(4) 0.049(4) 0.021(3) 0.015(3) 0.017(3)
C9B 0.046(4) 0.067(6) 0.045(5) 0.012(4) 0.003(4) 0.020(4)
C10B 0.047(4) 0.058(5) 0.044(4) 0.010(4) 0.006(4) 0.012(4)
N11B 0.060(4) 0.054(4) 0.058(4) 0.005(4) 0.008(4) 0.023(3)
C11B 0.080(7) 0.071(7) 0.073(7) -0.003(5) -0.001(6) 0.026(5)
C12B 0.060(5) 0.047(5) 0.069(6) 0.007(4) 0.005(5) 0.013(4)
C13B 0.075(6) 0.053(5) 0.074(7) 0.024(5) 0.018(5) 0.021(5)
N14B 0.062(4) 0.047(4) 0.051(4) 0.009(3) 0.003(3) 0.014(3)
S1C 0.0575(13) 0.0755(16) 0.0781(16) 0.0317(13) 0.0290(12) 0.0242(12)
O11C 0.055(3) 0.061(4) 0.057(3) 0.030(3) 0.029(3) 0.028(3)
O12C 0.093(6) 0.142(7) 0.083(5) 0.081(5) 0.020(4) -0.004(5)
O13C 0.058(5) 0.189(11) 0.132(8) 0.063(7) 0.015(5) 0.038(6)
C1C 0.091(7) 0.092(8) 0.091(7) 0.025(6) 0.045(6) 0.042(6)
F11C 0.114(6) 0.254(12) 0.077(5) 0.000(6) 0.020(5) 0.077(7)
F12C 0.166(8) 0.148(7) 0.118(6) 0.063(5) 0.101(6) 0.083(6)
F13C 0.211(10) 0.087(5) 0.164(8) 0.037(5) 0.113(8) 0.061(6)
S1D 0.0782(16) 0.0633(15) 0.0483(12) 0.0128(11) 0.0033(11) 0.0238(12)
O11D 0.074(4) 0.049(3) 0.051(3) 0.015(3) -0.002(3) 0.022(3)
O12D 0.057(3) 0.095(5) 0.096(5) 0.069(4) -0.012(3) 0.027(3)
O13D 0.166(9) 0.124(7) 0.061(5) 0.025(5) 0.045(5) 0.059(7)
C1D 0.110(10) 0.086(9) 0.131(11) 0.018(8) -0.039(8) 0.009(7)
F11D 0.216(12) 0.139(9) 0.210(12) 0.001(8) -0.139(10) -0.002(8)
F12D 0.139(9) 0.157(10) 0.257(14) 0.068(9) 0.063(9) -0.021(7)
F13D 0.218(11) 0.068(5) 0.155(9) -0.010(5) -0.038(8) 0.039(6)
S1E 0.0808(18) 0.0736(18) 0.0833(19) 0.0137(15) 0.0229(15) 0.0273(14)
O11E 0.181(12) 0.201(14) 0.210(14) 0.058(11) 0.126(12) 0.053(10)
O12E 0.140(8) 0.114(8) 0.169(10) -0.012(7) -0.036(8) 0.069(7)
O13E 0.143(10) 0.130(9) 0.151(10) -0.043(8) 0.031(8) 0.017(7)
C1E 0.215(17) 0.122(11) 0.088(10) 0.015(8) -0.039(10) 0.053(11)
F11E 0.305(18) 0.222(14) 0.159(11) 0.053(10) 0.060(12) -0.007(13)
F12E 0.281(15) 0.201(12) 0.177(11) 0.023(9) -0.065(10) 0.139(12)
F13E 0.311(16) 0.101(7) 0.140(8) 0.002(6) -0.047(9) 0.090(9)

loop_
_atom_type_symbol
_atom_type_description
_atom_type_scat_dispersion_real
_atom_type_scat_dispersion_imag
_atom_type_scat_source
C C 0.0033 0.0016 'International Tables Vol C Tables 4.2.6.8 and 6.1.1.4'
H H 0.0000 0.0000 'International Tables Vol C Tables 4.2.6.8 and 6.1.1.4'
N N 0.0061 0.0033 'International Tables Vol C Tables 4.2.6.8 and 6.1.1.4'
O O 0.0106 0.0060 'International Tables Vol C Tables 4.2.6.8 and 6.1.1.4'
Yb Yb -0.3850 5.5486 'International Tables Vol C Tables 4.2.6.8 and 6.1.1.4'
S S 0.1246 0.1234 'International Tables Vol C Tables 4.2.6.8 and 6.1.1.4'
F F 0.0171 0.0103 'International Tables Vol C Tables 4.2.6.8 and 6.1.1.4'

loop_
_citation_id
_citation_doi
_citation_year
1 10.1039/C7QI00727B 2018

loop_
_geom_angle_atom_site_label_1
_geom_angle_atom_site_label_2
_geom_angle_atom_site_label_3
_geom_angle
_geom_angle_site_symmetry_1
_geom_angle_site_symmetry_3
_geom_angle_publ_flag
O11D Yb1 O11C 88.3(2) . . ?
O11D Yb1 N14A 100.1(3) . . ?
O11C Yb1 N14A 150.7(2) . . ?
O11D Yb1 N14B 152.6(2) . . ?
O11C Yb1 N14B 95.3(2) . . ?
N14A Yb1 N14B 90.0(3) . . ?
O11D Yb1 N1B 80.2(2) . . ?
O11C Yb1 N1B 80.0(2) . . ?
N14A Yb1 N1B 74.0(2) . . ?
N14B Yb1 N1B 127.2(2) . . ?
O11D Yb1 N1A 78.2(2) . . ?
O11C Yb1 N1A 80.1(2) . . ?
N14A Yb1 N1A 129.0(2) . . ?
N14B Yb1 N1A 75.6(2) . . ?
N1B Yb1 N1A 150.9(2) . . ?
O11D Yb1 N8A 80.7(2) . . ?
O11C Yb1 N8A 142.5(2) . . ?
N14A Yb1 N8A 66.8(2) . . ?
N14B Yb1 N8A 80.0(2) . . ?
N1B Yb1 N8A 132.1(2) . . ?
N1A Yb1 N8A 62.6(2) . . ?
O11D Yb1 N8B 141.0(2) . . ?
O11C Yb1 N8B 73.7(2) . . ?
N14A Yb1 N8B 82.5(2) . . ?
N14B Yb1 N8B 65.3(2) . . ?
N1B Yb1 N8B 63.0(2) . . ?
N1A Yb1 N8B 129.8(2) . . ?
N8A Yb1 N8B 133.4(2) . . ?
C6A N1A C2A 116.5(7) . . ?
C6A N1A Yb1 121.4(5) . . ?
C2A N1A Yb1 121.9(5) . . ?
C3A C2A N1A 124.7(9) . . ?
C3A C2A H2A 117.6 . . ?
N1A C2A H2A 117.6 . . ?
C2A C3A C4A 117.4(9) . . ?
C2A C3A H3A 121.3 . . ?
C4A C3A H3A 121.3 . . ?
C5A C4A C3A 120.6(9) . . ?
C5A C4A H4A 119.7 . . ?
C3A C4A H4A 119.7 . . ?
C4A C5A C6A 118.8(9) . . ?
C4A C5A H5A 120.6 . . ?
C6A C5A H5A 120.6 . . ?
N1A C6A N7A 117.4(7) . . ?
N1A C6A C5A 122.0(8) . . ?
N7A C6A C5A 120.6(8) . . ?
N8A N7A C6A 115.9(6) . . ?
N8A N7A C71A 120.4(7) . . ?
C6A N7A C71A 123.6(7) . . ?
N7A C71A H71A 109.5 . . ?
N7A C71A H71B 109.5 . . ?
H71A C71A H71B 109.5 . . ?
N7A C71A H71C 109.5 . . ?
H71A C71A H71C 109.5 . . ?
H71B C71A H71C 109.5 . . ?
C9A N8A N7A 120.0(7) . . ?
C9A N8A Yb1 118.6(5) . . ?
N7A N8A Yb1 121.3(5) . . ?
N8A C9A C10A 114.5(7) . . ?
N8A C9A H9A 122.7 . . ?
C10A C9A H9A 122.7 . . ?
N14A C10A N11A 111.7(8) . . ?
N14A C10A C9A 122.3(7) . . ?
N11A C10A C9A 126.1(8) . . ?
C12A N11A C10A 106.8(8) . . ?
C12A N11A C11A 127.0(9) . . ?
C10A N11A C11A 126.1(10) . . ?
N11A C11A H11A 109.5 . . ?
N11A C11A H11B 109.5 . . ?
H11A C11A H11B 109.5 . . ?
N11A C11A H11C 109.5 . . ?
H11A C11A H11C 109.5 . . ?
H11B C11A H11C 109.5 . . ?
N11A C12A C13A 106.6(8) . . ?
N11A C12A H12A 126.7 . . ?
C13A C12A H12A 126.7 . . ?
C12A C13A N14A 110.5(10) . . ?
C12A C13A H13A 124.8 . . ?
N14A C13A H13A 124.8 . . ?
C10A N14A C13A 104.5(8) . . ?
C10A N14A Yb1 117.7(5) . . ?
C13A N14A Yb1 137.7(7) . . ?
C2B N1B C6B 119.2(7) . . ?
C2B N1B Yb1 119.1(6) . . ?
C6B N1B Yb1 121.6(5) . . ?
N1B C2B C3B 123.5(9) . . ?
N1B C2B H2B 118.3 . . ?
C3B C2B H2B 118.3 . . ?
C4B C3B C2B 116.7(10) . . ?
C4B C3B H3B 121.7 . . ?
C2B C3B H3B 121.7 . . ?
C5B C4B C3B 121.1(10) . . ?
C5B C4B H4B 119.5 . . ?
C3B C4B H4B 119.5 . . ?
C4B C5B C6B 119.3(10) . . ?
C4B C5B H5B 120.4 . . ?
C6B C5B H5B 120.4 . . ?
N1B C6B N7B 117.7(7) . . ?
N1B C6B C5B 120.3(8) . . ?
N7B C6B C5B 121.9(8) . . ?
N8B N7B C6B 116.8(7) . . ?
N8B N7B C71B 118.6(7) . . ?
C6B N7B C71B 124.6(7) . . ?
N7B C71B H71D 109.5 . . ?
N7B C71B H71E 109.5 . . ?
H71D C71B H71E 109.5 . . ?
N7B C71B H71F 109.5 . . ?
H71D C71B H71F 109.5 . . ?
H71E C71B H71F 109.5 . . ?
C9B N8B N7B 121.7(7) . . ?
C9B N8B Yb1 117.4(5) . . ?
N7B N8B Yb1 119.7(5) . . ?
N8B C9B C10B 116.3(8) . . ?
N8B C9B H9B 121.9 . . ?
C10B C9B H9B 121.9 . . ?
N14B C10B N11B 111.4(8) . . ?
N14B C10B C9B 120.7(8) . . ?
N11B C10B C9B 127.8(8) . . ?
C10B N11B C12B 106.0(7) . . ?
C10B N11B C11B 126.1(8) . . ?
C12B N11B C11B 127.8(8) . . ?
N11B C11B H11D 109.5 . . ?
N11B C11B H11E 109.5 . . ?
H11D C11B H11E 109.5 . . ?
N11B C11B H11F 109.5 . . ?
H11D C11B H11F 109.5 . . ?
H11E C11B H11F 109.5 . . ?
C13B C12B N11B 107.9(8) . . ?
C13B C12B H12B 126.1 . . ?
N11B C12B H12B 126.1 . . ?
C12B C13B N14B 109.4(9) . . ?
C12B C13B H13B 125.3 . . ?
N14B C13B H13B 125.3 . . ?
C10B N14B C13B 105.3(7) . . ?
C10B N14B Yb1 116.8(6) . . ?
C13B N14B Yb1 135.3(6) . . ?
O12C S1C O13C 117.4(6) . . ?
O12C S1C O11C 117.3(5) . . ?
O13C S1C O11C 113.0(5) . . ?
O12C S1C C1C 100.0(6) . . ?
O13C S1C C1C 105.5(7) . . ?
O11C S1C C1C 100.0(5) . . ?
S1C O11C Yb1 158.1(4) . . ?
F11C C1C F12C 109.1(12) . . ?
F11C C1C F13C 115.4(13) . . ?
F12C C1C F13C 104.6(9) . . ?
F11C C1C S1C 110.1(8) . . ?
F12C C1C S1C 109.7(10) . . ?
F13C C1C S1C 107.7(10) . . ?
O12D S1D O13D 110.9(6) . . ?
O12D S1D O11D 121.5(5) . . ?
O13D S1D O11D 112.9(5) . . ?
O12D S1D C1D 102.4(7) . . ?
O13D S1D C1D 104.4(9) . . ?
O11D S1D C1D 102.1(6) . . ?
S1D O11D Yb1 149.8(4) . . ?
F12D C1D F13D 110.3(15) . . ?
F12D C1D F11D 107.4(17) . . ?
F13D C1D F11D 109.5(16) . . ?
F12D C1D S1D 110.1(13) . . ?
F13D C1D S1D 111.1(13) . . ?
F11D C1D S1D 108.4(12) . . ?
O13E S1E O11E 113.9(9) . . ?
O13E S1E O12E 124.0(8) . . ?
O11E S1E O12E 110.4(10) . . ?
O13E S1E C1E 105.4(9) . . ?
O11E S1E C1E 95.3(11) . . ?
O12E S1E C1E 102.8(9) . . ?
F13E C1E F12E 111(2) . . ?
F13E C1E F11E 106(2) . . ?
F12E C1E F11E 105.8(16) . . ?
F13E C1E S1E 117.8(13) . . ?
F12E C1E S1E 110.7(16) . . ?
F11E C1E S1E 104.2(16) . . ?

loop_
_geom_bond_atom_site_label_1
_geom_bond_atom_site_label_2
_geom_bond_distance
_geom_bond_site_symmetry_2
_geom_bond_publ_flag
Yb1 O11D 2.235(6) . ?
Yb1 O11C 2.255(5) . ?
Yb1 N14A 2.390(7) . ?
Yb1 N14B 2.402(7) . ?
Yb1 N1B 2.470(6) . ?
Yb1 N1A 2.475(6) . ?
Yb1 N8A 2.480(6) . ?
Yb1 N8B 2.512(6) . ?
N1A C6A 1.345(10) . ?
N1A C2A 1.364(11) . ?
C2A C3A 1.341(12) . ?
C2A H2A 0.9300 . ?
C3A C4A 1.391(14) . ?
C3A H3A 0.9300 . ?
C4A C5A 1.348(14) . ?
C4A H4A 0.9300 . ?
C5A C6A 1.397(12) . ?
C5A H5A 0.9300 . ?
C6A N7A 1.362(11) . ?
N7A N8A 1.353(9) . ?
N7A C71A 1.469(11) . ?
C71A H71A 0.9600 . ?
C71A H71B 0.9600 . ?
C71A H71C 0.9600 . ?
N8A C9A 1.313(10) . ?
C9A C10A 1.432(12) . ?
C9A H9A 0.9300 . ?
C10A N14A 1.313(11) . ?
C10A N11A 1.347(11) . ?
N11A C12A 1.334(14) . ?
N11A C11A 1.484(13) . ?
C11A H11A 0.9600 . ?
C11A H11B 0.9600 . ?
C11A H11C 0.9600 . ?
C12A C13A 1.348(14) . ?
C12A H12A 0.9300 . ?
C13A N14A 1.352(12) . ?
C13A H13A 0.9300 . ?
N1B C2B 1.308(12) . ?
N1B C6B 1.339(10) . ?
C2B C3B 1.393(14) . ?
C2B H2B 0.9300 . ?
C3B C4B 1.361(16) . ?
C3B H3B 0.9300 . ?
C4B C5B 1.347(15) . ?
C4B H4B 0.9300 . ?
C5B C6B 1.394(12) . ?
C5B H5B 0.9300 . ?
C6B N7B 1.366(11) . ?
N7B N8B 1.349(9) . ?
N7B C71B 1.490(11) . ?
C71B H71D 0.9600 . ?
C71B H71E 0.9600 . ?
C71B H71F 0.9600 . ?
N8B C9B 1.288(11) . ?
C9B C10B 1.401(12) . ?
C9B H9B 0.9300 . ?
C10B N14B 1.331(11) . ?
C10B N11B 1.356(11) . ?
N11B C12B 1.385(12) . ?
N11B C11B 1.443(13) . ?
C11B H11D 0.9600 . ?
C11B H11E 0.9600 . ?
C11B H11F 0.9600 . ?
C12B C13B 1.331(14) . ?
C12B H12B 0.9300 . ?
C13B N14B 1.394(12) . ?
C13B H13B 0.9300 . ?
S1C O12C 1.291(10) . ?
S1C O13C 1.427(9) . ?
S1C O11C 1.447(6) . ?
S1C C1C 1.831(13) . ?
C1C F11C 1.274(15) . ?
C1C F12C 1.319(13) . ?
C1C F13C 1.333(14) . ?
S1D O12D 1.267(8) . ?
S1D O13D 1.425(9) . ?
S1D O11D 1.458(6) . ?
S1D C1D 1.799(16) . ?
C1D F12D 1.31(2) . ?
C1D F13D 1.32(2) . ?
C1D F11D 1.336(17) . ?
S1E O13E 1.393(11) . ?
S1E O11E 1.399(12) . ?
S1E O12E 1.404(11) . ?
S1E C1E 1.784(19) . ?
C1E F13E 1.217(19) . ?
C1E F12E 1.35(2) . ?
C1E F11E 1.45(3) . ?

loop_
_platon_squeeze_void_nr
_platon_squeeze_void_average_x
_platon_squeeze_void_average_y
_platon_squeeze_void_average_z
_platon_squeeze_void_volume
_platon_squeeze_void_count_electrons
_platon_squeeze_void_content
1 0.000 0.000 0.500 230 26 ' '
2 -0.013 0.077 0.017 11 1 ' '
3 0.014 0.919 0.982 10 1 ' '
